data_7223161
loop_
_publ_author_name
'Liu, Qing-Xiang'
'Liu, Rui'
'Ding, Yue'
'Zhao, Xiao-Jun'
'Zhao, Zhi-Xiang'
'Zhang, Wei'

_publ_section_title
;
 Preparation and structure of NHC Hg(ii) and Ag(i) macrometallocycles
;
_journal_issue 48
_journal_name_full CrystEngComm
_journal_page_first 9380
_journal_paper_doi 10.1039/C5CE01352F
_journal_volume 17
_journal_year 2015
_chemical_formula_sum 'C41 H41 Br3 Hg1.5 N4 O5.5 S1.5'
_chemical_formula_weight 1266.48
_chemical_name_systematic
; 
 ? 
;
_space_group_IT_number 14
_symmetry_cell_setting monoclinic
_symmetry_space_group_name_Hall '-P 2ybc'
_symmetry_space_group_name_H-M 'P 1 21/c 1'
_atom_sites_solution_hydrogens geom
_atom_sites_solution_primary direct
_atom_sites_solution_secondary difmap
_audit_creation_method SHELXL-97
_audit_update_record
;
2014-07-04 deposited with the CCDC.
2015-11-06 downloaded from the CCDC.
;
_cell_angle_alpha 90.00
_cell_angle_beta 97.5220(10)
_cell_angle_gamma 90.00
_cell_formula_units_Z 8
_cell_length_a 17.7929(11)
_cell_length_b 17.7444(12)
_cell_length_c 28.2638(18)
_cell_measurement_reflns_used 9195
_cell_measurement_temperature 173(2)
_cell_measurement_theta_max 26.00
_cell_measurement_theta_min 2.41
_cell_volume 8846.8(10)
_computing_cell_refinement 'Bruker SMART'
_computing_data_collection 'Bruker SMART'
_computing_data_reduction 'Bruker SAINT'
_computing_molecular_graphics 'Bruker SHELXTL'
_computing_publication_material 'Bruker SHELXTL'
_computing_structure_refinement 'SHELXL-97 (Sheldrick, 1997)'
_computing_structure_solution 'SHELXS-97 (Sheldrick, 1990)'
_diffrn_ambient_temperature 173(2)
_diffrn_measured_fraction_theta_full 1.000
_diffrn_measured_fraction_theta_max 1.000
_diffrn_measurement_device_type 'CCD area detector'
_diffrn_measurement_method 'phi and omega scans'
_diffrn_radiation_monochromator graphite
_diffrn_radiation_source 'fine-focus sealed tube'
_diffrn_radiation_type MoK\a
_diffrn_radiation_wavelength 0.71073
_diffrn_reflns_av_R_equivalents 0.0894
_diffrn_reflns_av_sigmaI/netI 0.0968
_diffrn_reflns_limit_h_max 19
_diffrn_reflns_limit_h_min -21
_diffrn_reflns_limit_k_max 20
_diffrn_reflns_limit_k_min -21
_diffrn_reflns_limit_l_max 27
_diffrn_reflns_limit_l_min -33
_diffrn_reflns_number 44964
_diffrn_reflns_theta_full 25.01
_diffrn_reflns_theta_max 25.01
_diffrn_reflns_theta_min 1.15
_exptl_absorpt_coefficient_mu 8.035
_exptl_absorpt_correction_T_max 0.3787
_exptl_absorpt_correction_T_min 0.3257
_exptl_absorpt_correction_type multi-scan
_exptl_absorpt_process_details SADABS
_exptl_crystal_colour YELLOW
_exptl_crystal_density_diffrn 1.902
_exptl_crystal_density_meas ?
_exptl_crystal_density_method 'not measured'
_exptl_crystal_description BLOCK
_exptl_crystal_F_000 4864
_exptl_crystal_size_max 0.18
_exptl_crystal_size_mid 0.17
_exptl_crystal_size_min 0.15
_platon_squeeze_details
; 
The unit cell contains 12 DMSO molecules 
which have been treated as a diffuse contribution to 
the overall scattering without specific atom positions by SQUEEZE/PLATON.
;
_refine_diff_density_max 2.101
_refine_diff_density_min -3.462
_refine_diff_density_rms 0.200
_refine_ls_extinction_method none
_refine_ls_goodness_of_fit_ref 1.034
_refine_ls_hydrogen_treatment constr
_refine_ls_matrix_type full
_refine_ls_number_parameters 899
_refine_ls_number_reflns 15577
_refine_ls_number_restraints 11
_refine_ls_restrained_S_all 1.035
_refine_ls_R_factor_all 0.0722
_refine_ls_R_factor_gt 0.0486
_refine_ls_shift/su_max 0.002
_refine_ls_shift/su_mean 0.000
_refine_ls_structure_factor_coef Fsqd
_refine_ls_weighting_details 'calc w=1/[\s^2^(Fo^2^)+(0.0454P)^2^+0.0000P] where P=(Fo^2^+2Fc^2^)/3'
_refine_ls_weighting_scheme calc
_refine_ls_wR_factor_gt 0.1105
_refine_ls_wR_factor_ref 0.1161
_reflns_number_gt 10942
_reflns_number_total 15577
_reflns_threshold_expression >2sigma(I)
_cod_data_source_file c5ce01352f2.cif
_cod_data_source_block n130705a
_cod_depositor_comments
;
The following automatic conversions were performed:

'_symmetry_cell_setting' value 'Monoclinic' changed to 'monoclinic'
according to
/usr/data/users/saulius/crontab/automatic-downloads/rss-feeds/RSC/lib/dictionaries/cif_core.dic
dictionary named 'cif_core.dic' version 2.4.2 from 2011-04-26.

'_exptl_absorpt_correction_type' value 'MULTI-SCAN' changed to
'multi-scan' according to
/usr/data/users/saulius/crontab/automatic-downloads/rss-feeds/RSC/lib/dictionaries/cif_core.dic
dictionary named 'cif_core.dic' version 2.4.2 from 2011-04-26.

'_exptl_crystal_density_meas' value 'NONE' was changed to '?' - the
value is perceived as not measured.

Automatic conversion script
Id: cif_fix_values 3271 2015-04-21 07:52:19Z andrius 

 Adding full bibliography for 7223161--7223167.cif.
;
_cod_original_sg_symbol_H-M P2(1)/c
_cod_original_formula_sum 'C41 H41 Br3 Hg1.50 N4 O5.50 S1.50'
_cod_database_code 7223161

loop_
_symmetry_equiv_pos_as_xyz
'x, y, z'
'-x, y+1/2, -z+1/2'
'-x, -y, -z'
'x, -y-1/2, z-1/2'

loop_
_atom_site_label
_atom_site_type_symbol
_atom_site_fract_x
_atom_site_fract_y
_atom_site_fract_z
_atom_site_U_iso_or_equiv
_atom_site_adp_type
_atom_site_occupancy
_atom_site_symmetry_multiplicity
_atom_site_calc_flag
_atom_site_refinement_flags
_atom_site_disorder_assembly
_atom_site_disorder_group
Hg1 Hg 0.338121(17) 0.00137(2) 0.889617(11) 0.02195(10) Uani 1 1 d . . .
Hg2 Hg 0.093682(19) 0.40252(2) 0.716487(12) 0.03018(11) Uani 1 1 d . . .
Hg3 Hg 0.256805(19) 0.20157(2) 0.962697(11) 0.02417(10) Uani 1 1 d . . .
N1 N 0.2237(4) 0.0610(5) 0.8051(3) 0.033(2) Uani 1 1 d . . .
N2 N 0.1725(4) -0.0240(5) 0.8449(2) 0.0274(19) Uani 1 1 d . . .
N3 N 0.5109(4) -0.0136(4) 0.9070(2) 0.0190(17) Uani 1 1 d . . .
N4 N 0.4630(4) -0.0719(4) 0.9623(2) 0.0169(16) Uani 1 1 d . . .
N5 N 0.1286(4) 0.1779(5) 0.8796(3) 0.032(2) Uani 1 1 d . . .
N6 N 0.2038(4) 0.2629(5) 0.8613(3) 0.032(2) Uani 1 1 d . . .
N7 N 0.3759(4) 0.2517(4) 1.0465(3) 0.033(2) Uani 1 1 d D B .
N8 N 0.2875(4) 0.1861(4) 1.0726(2) 0.0266(19) Uani 1 1 d . . .
O1 O 0.4842(3) -0.0824(3) 0.81528(19) 0.0227(14) Uani 1 1 d . . .
O2 O 0.3419(3) -0.1187(4) 0.8069(2) 0.0363(17) Uani 1 1 d . . .
O3 O 0.3996(4) -0.3858(4) 0.7343(3) 0.064(3) Uani 1 1 d . . .
O4 O 0.2243(3) -0.1722(4) 0.8389(2) 0.0318(16) Uani 1 1 d . . .
O5 O 0.2022(4) 0.3976(4) 0.9128(2) 0.0357(17) Uani 1 1 d . . .
O6 O 0.1592(5) 0.3279(4) 0.9836(3) 0.062(2) Uani 1 1 d . . .
O7 O 0.0571(6) 0.5876(5) 1.0480(3) 0.081(3) Uani 1 1 d . . .
O8 O 0.1524(3) 0.2671(4) 1.06450(19) 0.0314(16) Uani 1 1 d . . .
Br1 Br 0.02566(5) 0.27093(6) 0.71639(3) 0.0371(3) Uani 1 1 d . . .
Br4 Br 0.39342(5) 0.16353(5) 0.90614(3) 0.0273(2) Uani 1 1 d . . .
Br5 Br 0.04746(5) 0.47508(6) 0.78676(3) 0.0350(3) Uani 1 1 d . . .
Br6 Br 0.05727(5) 0.47315(6) 0.63613(3) 0.0371(3) Uani 1 1 d . . .
Br7 Br 0.25701(5) 0.03234(5) 0.97548(3) 0.0239(2) Uani 1 1 d . . .
Br8 Br 0.23996(5) 0.37921(7) 0.72823(4) 0.0477(3) Uani 1 1 d . . .
C1 C 0.2996(5) 0.0885(6) 0.7423(4) 0.041(3) Uani 1 1 d . . .
C2 C 0.3474(6) 0.0287(7) 0.7415(5) 0.059(3) Uani 1 1 d . . .
H2 H 0.3677 0.0051 0.7706 0.071 Uiso 1 1 calc R . .
C3 C 0.3669(8) 0.0015(9) 0.6974(6) 0.093(5) Uani 1 1 d . . .
H3 H 0.3992 -0.0410 0.6967 0.112 Uiso 1 1 calc R . .
C4 C 0.3387(9) 0.0373(10) 0.6562(5) 0.086(5) Uani 1 1 d . . .
H4 H 0.3523 0.0197 0.6267 0.103 Uiso 1 1 calc R . .
C5 C 0.2904(7) 0.0990(9) 0.6563(4) 0.067(4) Uani 1 1 d . . .
H5 H 0.2711 0.1231 0.6272 0.080 Uiso 1 1 calc R . .
C6 C 0.2708(6) 0.1250(6) 0.6994(3) 0.045(3) Uani 1 1 d . . .
H6 H 0.2381 0.1673 0.7000 0.054 Uiso 1 1 calc R . .
C7 C 0.2774(5) 0.1132(6) 0.7886(3) 0.039(3) Uani 1 1 d . . .
H7A H 0.3231 0.1165 0.8126 0.047 Uiso 1 1 calc R . .
H7B H 0.2544 0.1640 0.7850 0.047 Uiso 1 1 calc R . .
C8 C 0.1507(5) 0.0499(7) 0.7825(4) 0.043(3) Uani 1 1 d . . .
H8 H 0.1273 0.0753 0.7549 0.052 Uiso 1 1 calc R . .
C9 C 0.1196(5) -0.0033(7) 0.8071(3) 0.040(3) Uani 1 1 d . . .
H9 H 0.0700 -0.0233 0.7998 0.048 Uiso 1 1 calc R . .
C10 C 0.2375(5) 0.0148(5) 0.8430(3) 0.028(2) Uani 1 1 d . . .
C11 C 0.1584(5) -0.0829(6) 0.8791(3) 0.035(3) Uani 1 1 d . . .
H11A H 0.1104 -0.0718 0.8919 0.042 Uiso 1 1 calc R . .
H11B H 0.1998 -0.0824 0.9061 0.042 Uiso 1 1 calc R . .
C12 C 0.1535(5) -0.1605(6) 0.8565(3) 0.032(2) Uani 1 1 d . . .
H12A H 0.1453 -0.1994 0.8804 0.038 Uiso 1 1 calc R . .
H12B H 0.1111 -0.1628 0.8301 0.038 Uiso 1 1 calc R . .
C13 C 0.2342(5) -0.2379(6) 0.8156(3) 0.026(2) Uani 1 1 d . . .
C14 C 0.1813(5) -0.2949(6) 0.8106(3) 0.034(2) Uani 1 1 d . . .
H14 H 0.1336 -0.2878 0.8216 0.040 Uiso 1 1 calc R . .
C15 C 0.1973(5) -0.3614(6) 0.7900(3) 0.034(2) Uani 1 1 d . . .
H15 H 0.1600 -0.4001 0.7871 0.041 Uiso 1 1 calc R . .
C16 C 0.2641(5) -0.3747(6) 0.7734(3) 0.035(2) Uani 1 1 d . . .
H16 H 0.2749 -0.4223 0.7605 0.042 Uiso 1 1 calc R . .
C17 C 0.3175(5) -0.3149(6) 0.7759(3) 0.034(2) Uani 1 1 d . . .
C18 C 0.3885(5) -0.3286(6) 0.7556(4) 0.036(3) Uani 1 1 d . . .
C19 C 0.4491(5) -0.2700(5) 0.7629(3) 0.027(2) Uani 1 1 d . . .
C20 C 0.5188(5) -0.2843(7) 0.7467(4) 0.048(3) Uani 1 1 d . . .
H20 H 0.5275 -0.3315 0.7325 0.058 Uiso 1 1 calc R . .
C21 C 0.5748(5) -0.2302(6) 0.7513(3) 0.039(3) Uani 1 1 d . . .
H21 H 0.6213 -0.2392 0.7391 0.047 Uiso 1 1 calc R . .
C22 C 0.5630(5) -0.1624(6) 0.7738(3) 0.030(2) Uani 1 1 d . . .
H22 H 0.6023 -0.1259 0.7773 0.036 Uiso 1 1 calc R . .
C23 C 0.4964(5) -0.1467(5) 0.7912(3) 0.022(2) Uani 1 1 d . . .
C24 C 0.4362(4) -0.1998(5) 0.7842(3) 0.021(2) Uani 1 1 d . . .
C25 C 0.3590(5) -0.1840(5) 0.7975(3) 0.026(2) Uani 1 1 d . . .
C26 C 0.3036(4) -0.2471(5) 0.7962(3) 0.024(2) Uani 1 1 d . . .
C27 C 0.5466(4) -0.0303(5) 0.8268(3) 0.022(2) Uani 1 1 d . . .
H27A H 0.5577 -0.0035 0.7978 0.026 Uiso 1 1 calc R . .
H27B H 0.5927 -0.0574 0.8409 0.026 Uiso 1 1 calc R . .
C28 C 0.5214(5) 0.0244(5) 0.8622(3) 0.025(2) Uani 1 1 d . . .
H28A H 0.5598 0.0647 0.8687 0.031 Uiso 1 1 calc R . .
H28B H 0.4731 0.0481 0.8484 0.031 Uiso 1 1 calc R . .
C29 C 0.5708(5) -0.0428(5) 0.9384(3) 0.023(2) Uani 1 1 d . . .
H29 H 0.6232 -0.0379 0.9357 0.027 Uiso 1 1 calc R . .
C30 C 0.5405(5) -0.0793(5) 0.9730(3) 0.025(2) Uani 1 1 d . . .
H30 H 0.5671 -0.1050 0.9995 0.030 Uiso 1 1 calc R . .
C31 C 0.4450(4) -0.0314(5) 0.9225(3) 0.019(2) Uani 1 1 d U . .
C32 C 0.4096(5) -0.1075(5) 0.9899(3) 0.030(2) Uani 1 1 d . . .
H32A H 0.3695 -0.0708 0.9950 0.036 Uiso 1 1 calc R . .
H32B H 0.4364 -0.1215 1.0216 0.036 Uiso 1 1 calc R . .
C33 C 0.3733(5) -0.1764(6) 0.9664(3) 0.034(2) Uani 1 1 d . . .
C34 C 0.3995(6) -0.2133(6) 0.9286(4) 0.043(3) Uani 1 1 d . . .
H34 H 0.4400 -0.1912 0.9146 0.051 Uiso 1 1 calc R . .
C35 C 0.3699(7) -0.2800(7) 0.9103(4) 0.058(4) Uani 1 1 d . . .
H35 H 0.3913 -0.3060 0.8859 0.070 Uiso 1 1 calc R . .
C36 C 0.3066(10) -0.3082(8) 0.9294(5) 0.092(6) Uani 1 1 d . . .
H36 H 0.2833 -0.3532 0.9164 0.111 Uiso 1 1 calc R . .
C37 C 0.2767(10) -0.2726(11) 0.9665(6) 0.124(8) Uani 1 1 d . . .
H37 H 0.2342 -0.2933 0.9790 0.149 Uiso 1 1 calc R . .
C38 C 0.3096(8) -0.2072(8) 0.9849(5) 0.083(5) Uani 1 1 d . . .
H38 H 0.2895 -0.1824 1.0102 0.100 Uiso 1 1 calc R . .
C39 C 0.0519(5) 0.1448(6) 0.9431(3) 0.032(2) Uani 1 1 d . . .
C40 C 0.0210(6) 0.2145(7) 0.9438(4) 0.053(3) Uani 1 1 d . . .
H40 H 0.0260 0.2482 0.9183 0.064 Uiso 1 1 calc R . .
C41 C -0.0177(8) 0.2382(7) 0.9807(5) 0.073(4) Uani 1 1 d . . .
H41 H -0.0385 0.2876 0.9801 0.088 Uiso 1 1 calc R . .
C42 C -0.0266(7) 0.1897(8) 1.0191(4) 0.057(3) Uani 1 1 d . . .
H42 H -0.0528 0.2050 1.0447 0.069 Uiso 1 1 calc R . .
C43 C 0.0034(7) 0.1224(8) 1.0176(4) 0.053(3) Uani 1 1 d . . .
H43 H -0.0018 0.0881 1.0428 0.064 Uiso 1 1 calc R . .
C44 C 0.0412(6) 0.0997(6) 0.9817(4) 0.048(3) Uani 1 1 d . . .
H44 H 0.0616 0.0502 0.9830 0.057 Uiso 1 1 calc R . .
C45 C 0.0904(5) 0.1182(6) 0.9044(3) 0.035(3) Uani 1 1 d . . .
H45A H 0.0531 0.0924 0.8808 0.042 Uiso 1 1 calc R . .
H45B H 0.1287 0.0804 0.9172 0.042 Uiso 1 1 calc R . .
C46 C 0.1011(6) 0.2050(7) 0.8341(4) 0.045(3) Uani 1 1 d . . .
H46 H 0.0564 0.1889 0.8145 0.054 Uiso 1 1 calc R . .
C47 C 0.1497(6) 0.2576(6) 0.8235(3) 0.043(3) Uani 1 1 d . . .
H47 H 0.1467 0.2860 0.7948 0.051 Uiso 1 1 calc R . .
C48 C 0.1919(5) 0.2126(5) 0.8966(3) 0.023(2) Uani 1 1 d . . .
C49 C 0.2674(6) 0.3191(6) 0.8641(3) 0.038(3) Uani 1 1 d . . .
H49A H 0.2924 0.3160 0.8349 0.046 Uiso 1 1 calc R . .
H49B H 0.3056 0.3076 0.8919 0.046 Uiso 1 1 calc R . .
C50 C 0.2356(5) 0.3990(6) 0.8691(3) 0.034(2) Uani 1 1 d . . .
H50A H 0.2766 0.4369 0.8708 0.040 Uiso 1 1 calc R . .
H50B H 0.1969 0.4111 0.8417 0.040 Uiso 1 1 calc R . .
C51 C 0.1704(5) 0.4610(6) 0.9278(3) 0.029(2) Uani 1 1 d . . .
C52 C 0.1664(6) 0.5267(6) 0.9009(3) 0.036(3) Uani 1 1 d . . .
H52 H 0.1847 0.5271 0.8708 0.043 Uiso 1 1 calc R . .
C53 C 0.1361(7) 0.5908(6) 0.9176(4) 0.049(3) Uani 1 1 d . . .
H53 H 0.1333 0.6354 0.8989 0.059 Uiso 1 1 calc R . .
C54 C 0.1102(7) 0.5909(6) 0.9605(4) 0.049(3) Uani 1 1 d . . .
H54 H 0.0902 0.6358 0.9722 0.059 Uiso 1 1 calc R . .
C55 C 0.1128(6) 0.5263(6) 0.9867(3) 0.033(2) Uani 1 1 d . . .
C56 C 0.0827(6) 0.5286(7) 1.0340(4) 0.044(3) Uani 1 1 d . . .
C57 C 0.0839(5) 0.4588(6) 1.0634(3) 0.034(2) Uani 1 1 d . . .
C58 C 0.0536(6) 0.4615(6) 1.1071(4) 0.042(3) Uani 1 1 d . . .
H58 H 0.0329 0.5071 1.1173 0.050 Uiso 1 1 calc R . .
C59 C 0.0542(5) 0.3991(6) 1.1342(3) 0.035(3) Uani 1 1 d . . .
H59 H 0.0331 0.4006 1.1634 0.042 Uiso 1 1 calc R . .
C60 C 0.0847(5) 0.3339(6) 1.1201(3) 0.033(2) Uani 1 1 d . . .
H60 H 0.0841 0.2904 1.1397 0.040 Uiso 1 1 calc R . .
C61 C 0.1169(5) 0.3289(6) 1.0781(3) 0.028(2) Uani 1 1 d . . .
C62 C 0.1151(5) 0.3930(5) 1.0475(3) 0.026(2) Uani 1 1 d . . .
C63 C 0.1423(6) 0.3893(6) 0.9993(3) 0.034(3) Uani 1 1 d . . .
C64 C 0.1423(5) 0.4602(5) 0.9714(3) 0.024(2) Uani 1 1 d . . .
C65 C 0.1600(6) 0.2051(5) 1.0975(3) 0.036(3) Uani 1 1 d . . .
H65A H 0.1104 0.1811 1.0995 0.043 Uiso 1 1 calc R . .
H65B H 0.1821 0.2220 1.1297 0.043 Uiso 1 1 calc R . .
C66 C 0.2142(5) 0.1504(6) 1.0760(3) 0.036(3) Uani 1 1 d . . .
H66A H 0.2220 0.1049 1.0962 0.043 Uiso 1 1 calc R . .
H66B H 0.1909 0.1346 1.0438 0.043 Uiso 1 1 calc R . .
C67 C 0.3377(6) 0.2084(6) 1.1118(3) 0.045(3) Uani 1 1 d . . .
H67 H 0.3338 0.1974 1.1443 0.054 Uiso 1 1 calc R . .
C68 C 0.3933(6) 0.2488(6) 1.0951(3) 0.041(3) Uani 1 1 d . . .
H68 H 0.4362 0.2709 1.1135 0.049 Uiso 1 1 calc R . .
C69 C 0.3116(5) 0.2143(5) 1.0325(3) 0.025(2) Uani 1 1 d . . .
C70 C 0.4165(5) 0.2951(5) 1.0148(3) 0.046(3) Uani 1 1 d D . .
H70A H 0.3983 0.2813 0.9814 0.055 Uiso 1 1 calc R A 1
H70B H 0.4712 0.2828 1.0211 0.055 Uiso 1 1 calc R A 1
C71 C 0.4059(4) 0.3782(4) 1.0214(3) 0.064(4) Uani 0.527(8) 1 d PGD B 1
C72 C 0.3395(4) 0.4143(5) 1.0022(4) 0.065(6) Uani 0.527(8) 1 d PGD B 1
H72 H 0.3002 0.3866 0.9840 0.078 Uiso 0.527(8) 1 calc PR B 1
C73 C 0.3306(5) 0.4910(5) 1.0098(4) 0.084(7) Uani 0.527(8) 1 d PG B 1
H73 H 0.2852 0.5157 0.9967 0.101 Uiso 0.527(8) 1 calc PR B 1
C74 C 0.3880(7) 0.5316(5) 1.0365(4) 0.110(10) Uani 0.527(8) 1 d PG B 1
H74 H 0.3819 0.5840 1.0417 0.132 Uiso 0.527(8) 1 calc PR B 1
C75 C 0.4544(6) 0.4955(6) 1.0557(5) 0.136(12) Uani 0.527(8) 1 d PG B 1
H75 H 0.4937 0.5232 1.0739 0.164 Uiso 0.527(8) 1 calc PR B 1
C76 C 0.4634(5) 0.4188(6) 1.0481(4) 0.119(10) Uani 0.527(8) 1 d PGD B 1
H76 H 0.5088 0.3941 1.0612 0.142 Uiso 0.527(8) 1 calc PR B 1
C71' C 0.3981(4) 0.3745(4) 1.0090(3) 0.064(4) Uani 0.473(8) 1 d PGD B 2
C72' C 0.3430(5) 0.4056(5) 1.0337(4) 0.065(6) Uani 0.473(8) 1 d PGD B 2
H72' H 0.3215 0.3763 1.0567 0.078 Uiso 0.473(8) 1 calc PR B 2
C73' C 0.3193(5) 0.4795(5) 1.0248(5) 0.084(7) Uani 0.473(8) 1 d PG B 2
H73' H 0.2816 0.5007 1.0416 0.101 Uiso 0.473(8) 1 calc PR B 2
C74' C 0.3508(8) 0.5223(5) 0.9912(4) 0.110(10) Uani 0.473(8) 1 d PG B 2
H74' H 0.3346 0.5728 0.9851 0.132 Uiso 0.473(8) 1 calc PR B 2
C75' C 0.4059(9) 0.4913(6) 0.9665(4) 0.136(12) Uani 0.473(8) 1 d PG B 2
H75' H 0.4274 0.5205 0.9435 0.164 Uiso 0.473(8) 1 calc PR B 2
C76' C 0.4296(7) 0.4174(6) 0.9754(3) 0.119(10) Uani 0.473(8) 1 d PGD B 2
H76' H 0.4673 0.3961 0.9585 0.142 Uiso 0.473(8) 1 calc PR B 2

loop_
_atom_site_aniso_label
_atom_site_aniso_U_11
_atom_site_aniso_U_22
_atom_site_aniso_U_33
_atom_site_aniso_U_23
_atom_site_aniso_U_13
_atom_site_aniso_U_12
Hg1 0.01486(17) 0.0219(2) 0.02651(19) -0.00163(16) -0.00700(14) -0.00041(15)
Hg2 0.02048(19) 0.0419(3) 0.02679(19) -0.00265(18) -0.00211(15) 0.00845(18)
Hg3 0.0305(2) 0.0188(2) 0.02104(18) 0.00212(16) -0.00490(15) 0.00560(17)
N1 0.029(5) 0.040(6) 0.027(4) 0.010(4) -0.009(4) 0.000(4)
N2 0.019(4) 0.042(6) 0.021(4) -0.003(4) 0.003(3) -0.001(4)
N3 0.023(4) 0.008(4) 0.023(4) -0.003(3) -0.007(3) -0.002(3)
N4 0.018(4) 0.010(4) 0.021(4) -0.001(3) -0.003(3) -0.004(3)
N5 0.033(5) 0.031(5) 0.028(4) 0.006(4) -0.007(4) 0.015(4)
N6 0.039(5) 0.022(5) 0.033(4) 0.002(4) -0.001(4) 0.008(4)
N7 0.039(5) 0.024(5) 0.034(5) -0.009(4) -0.004(4) 0.004(4)
N8 0.042(5) 0.017(5) 0.020(4) 0.001(3) -0.002(4) 0.012(4)
O1 0.015(3) 0.018(4) 0.034(3) -0.006(3) -0.004(3) -0.006(3)
O2 0.023(3) 0.019(4) 0.067(5) -0.005(4) 0.005(3) -0.009(3)
O3 0.046(5) 0.036(5) 0.111(7) -0.049(5) 0.016(5) -0.013(4)
O4 0.018(3) 0.033(4) 0.044(4) -0.009(3) 0.004(3) -0.002(3)
O5 0.054(4) 0.029(4) 0.025(3) 0.014(3) 0.010(3) 0.007(4)
O6 0.112(7) 0.025(5) 0.056(5) 0.011(4) 0.043(5) 0.025(5)
O7 0.165(9) 0.024(5) 0.067(5) 0.010(4) 0.061(6) 0.034(6)
O8 0.054(4) 0.022(4) 0.018(3) 0.008(3) 0.007(3) 0.013(3)
Br1 0.0327(5) 0.0463(7) 0.0298(5) -0.0062(5) -0.0048(4) -0.0030(5)
Br4 0.0280(5) 0.0177(5) 0.0337(5) -0.0009(4) -0.0049(4) 0.0019(4)
Br5 0.0260(5) 0.0419(7) 0.0358(5) -0.0176(5) -0.0008(4) -0.0007(5)
Br6 0.0328(5) 0.0462(7) 0.0312(5) 0.0050(5) -0.0003(4) 0.0093(5)
Br7 0.0246(5) 0.0198(5) 0.0252(4) -0.0030(4) -0.0049(4) 0.0022(4)
Br8 0.0178(5) 0.0832(10) 0.0420(6) 0.0077(6) 0.0027(4) 0.0139(5)
C1 0.024(5) 0.043(8) 0.053(7) 0.003(6) -0.005(5) -0.001(5)
C2 0.041(7) 0.061(10) 0.077(9) 0.015(8) 0.016(6) 0.009(7)
C3 0.081(11) 0.090(14) 0.113(13) 0.012(11) 0.029(10) 0.025(9)
C4 0.103(12) 0.090(14) 0.071(10) 0.000(9) 0.041(9) 0.017(10)
C5 0.061(8) 0.088(12) 0.048(8) 0.017(8) -0.005(7) 0.000(8)
C6 0.055(7) 0.040(8) 0.036(6) 0.012(5) -0.008(5) 0.002(6)
C7 0.033(6) 0.053(8) 0.028(5) 0.007(5) -0.015(5) -0.001(5)
C8 0.019(5) 0.067(9) 0.037(6) 0.003(6) -0.019(5) -0.001(5)
C9 0.012(5) 0.072(9) 0.033(6) -0.001(6) -0.009(4) -0.007(5)
C10 0.024(5) 0.024(6) 0.035(5) -0.013(5) 0.000(4) -0.011(4)
C11 0.013(5) 0.051(8) 0.041(6) -0.017(5) 0.004(4) -0.007(5)
C12 0.026(5) 0.037(7) 0.034(5) -0.007(5) 0.013(4) -0.004(5)
C13 0.023(5) 0.029(6) 0.024(5) -0.002(5) -0.002(4) -0.003(5)
C14 0.029(5) 0.034(7) 0.036(5) 0.001(5) -0.003(4) -0.015(5)
C15 0.035(6) 0.018(6) 0.047(6) -0.006(5) -0.004(5) -0.017(5)
C16 0.037(6) 0.025(6) 0.040(6) -0.016(5) -0.001(5) -0.008(5)
C17 0.034(6) 0.024(7) 0.042(6) -0.011(5) 0.002(5) -0.004(5)
C18 0.034(6) 0.023(6) 0.050(6) -0.010(5) -0.001(5) -0.002(5)
C19 0.027(5) 0.010(5) 0.045(6) -0.011(5) 0.007(5) -0.005(4)
C20 0.031(6) 0.043(8) 0.073(8) -0.029(6) 0.019(6) -0.007(5)
C21 0.026(5) 0.041(7) 0.054(6) -0.022(6) 0.019(5) -0.004(5)
C22 0.014(5) 0.038(7) 0.037(5) -0.007(5) -0.002(4) -0.001(4)
C23 0.020(5) 0.025(6) 0.020(4) -0.003(4) -0.004(4) -0.004(4)
C24 0.019(5) 0.023(6) 0.022(4) 0.000(4) 0.005(4) -0.007(4)
C25 0.026(5) 0.018(6) 0.033(5) -0.012(4) -0.002(4) -0.001(4)
C26 0.012(4) 0.023(6) 0.037(5) 0.003(5) -0.003(4) -0.010(4)
C27 0.019(5) 0.015(5) 0.029(5) 0.001(4) -0.004(4) -0.005(4)
C28 0.021(5) 0.025(6) 0.028(5) -0.005(4) -0.007(4) -0.005(4)
C29 0.011(4) 0.018(6) 0.036(5) -0.005(4) -0.009(4) -0.001(4)
C30 0.025(5) 0.018(6) 0.029(5) 0.000(4) -0.009(4) 0.003(4)
C31 0.014(3) 0.019(4) 0.023(4) -0.009(3) -0.004(3) -0.008(3)
C32 0.029(5) 0.022(6) 0.039(5) 0.010(5) 0.007(4) 0.005(5)
C33 0.042(6) 0.023(6) 0.036(6) 0.000(5) 0.000(5) -0.012(5)
C34 0.042(6) 0.041(8) 0.041(6) 0.004(6) -0.012(5) -0.002(6)
C35 0.075(9) 0.043(9) 0.048(7) -0.014(6) -0.022(7) -0.023(7)
C36 0.153(15) 0.048(10) 0.064(9) -0.005(8) -0.031(10) -0.057(10)
C37 0.148(16) 0.133(18) 0.102(12) -0.047(12) 0.056(12) -0.103(14)
C38 0.106(11) 0.075(11) 0.079(9) -0.038(8) 0.045(9) -0.054(9)
C39 0.034(6) 0.023(6) 0.036(6) 0.007(5) -0.012(5) 0.013(5)
C40 0.078(8) 0.034(8) 0.051(7) 0.014(6) 0.025(6) 0.018(7)
C41 0.112(11) 0.031(8) 0.086(9) -0.005(7) 0.050(9) 0.012(8)
C42 0.069(9) 0.058(10) 0.050(7) -0.006(7) 0.024(6) -0.009(7)
C43 0.062(8) 0.058(10) 0.039(6) 0.022(7) 0.007(6) -0.010(7)
C44 0.052(7) 0.028(7) 0.059(7) 0.010(6) -0.005(6) 0.002(6)
C45 0.032(6) 0.028(7) 0.043(6) -0.009(5) -0.010(5) 0.004(5)
C46 0.042(6) 0.046(8) 0.040(6) 0.012(6) -0.020(5) 0.012(6)
C47 0.051(7) 0.043(8) 0.030(6) 0.015(5) -0.009(5) 0.007(6)
C48 0.029(5) 0.015(6) 0.024(5) -0.004(4) -0.002(4) 0.011(4)
C49 0.053(7) 0.028(7) 0.033(5) 0.015(5) 0.004(5) 0.007(5)
C50 0.042(6) 0.027(6) 0.032(5) 0.003(5) 0.004(5) 0.003(5)
C51 0.026(5) 0.021(6) 0.037(6) 0.001(5) -0.004(4) 0.003(5)
C52 0.054(7) 0.024(6) 0.030(5) 0.006(5) 0.007(5) -0.013(5)
C53 0.091(9) 0.016(6) 0.040(6) 0.003(5) 0.006(6) -0.007(6)
C54 0.084(9) 0.020(7) 0.044(6) 0.007(5) 0.018(6) 0.005(6)
C55 0.053(6) 0.024(6) 0.021(5) -0.003(5) -0.001(5) -0.004(5)
C56 0.051(7) 0.025(7) 0.055(7) 0.000(6) 0.008(6) 0.011(6)
C57 0.042(6) 0.022(6) 0.037(6) -0.004(5) -0.001(5) 0.002(5)
C58 0.054(7) 0.028(7) 0.044(6) -0.010(5) 0.011(5) 0.012(6)
C59 0.048(6) 0.028(7) 0.032(5) 0.007(5) 0.017(5) 0.007(5)
C60 0.036(6) 0.033(7) 0.028(5) 0.009(5) 0.000(5) 0.004(5)
C61 0.031(5) 0.022(6) 0.029(5) 0.002(5) -0.002(4) 0.010(5)
C62 0.031(5) 0.021(6) 0.023(5) 0.006(4) -0.003(4) -0.004(4)
C63 0.048(6) 0.028(7) 0.029(5) 0.003(5) 0.011(5) 0.007(5)
C64 0.023(5) 0.018(6) 0.032(5) 0.002(4) 0.005(4) 0.000(4)
C65 0.066(7) 0.020(6) 0.021(5) 0.004(4) 0.002(5) -0.004(5)
C66 0.052(7) 0.034(7) 0.018(5) 0.005(5) -0.008(5) 0.004(6)
C67 0.062(8) 0.051(8) 0.016(5) -0.009(5) -0.020(5) 0.033(7)
C68 0.030(6) 0.051(8) 0.036(6) -0.012(6) -0.012(5) 0.011(6)
C69 0.031(5) 0.008(5) 0.032(5) -0.002(4) -0.012(4) 0.004(4)
C70 0.040(6) 0.044(8) 0.053(7) -0.023(6) 0.004(5) -0.019(6)
C71 0.069(10) 0.056(11) 0.063(11) 0.023(9) -0.011(9) -0.034(8)
C72 0.075(11) 0.034(11) 0.076(16) 0.005(12) -0.027(13) -0.022(9)
C73 0.078(11) 0.038(11) 0.120(17) -0.007(11) -0.048(12) -0.018(9)
C74 0.18(3) 0.057(16) 0.092(16) 0.046(15) 0.030(19) 0.039(17)
C75 0.21(3) 0.10(2) 0.071(15) 0.025(15) -0.057(19) -0.04(2)
C76 0.12(2) 0.15(3) 0.076(15) -0.058(17) -0.013(14) 0.03(2)
C71' 0.069(10) 0.056(11) 0.063(11) 0.023(9) -0.011(9) -0.034(8)
C72' 0.075(11) 0.034(11) 0.076(16) 0.005(12) -0.027(13) -0.022(9)
C73' 0.078(11) 0.038(11) 0.120(17) -0.007(11) -0.048(12) -0.018(9)
C74' 0.18(3) 0.057(16) 0.092(16) 0.046(15) 0.030(19) 0.039(17)
C75' 0.21(3) 0.10(2) 0.071(15) 0.025(15) -0.057(19) -0.04(2)
C76' 0.12(2) 0.15(3) 0.076(15) -0.058(17) -0.013(14) 0.03(2)

loop_
_atom_type_symbol
_atom_type_description
_atom_type_scat_dispersion_real
_atom_type_scat_dispersion_imag
_atom_type_scat_source
C C 0.0033 0.0016 'International Tables Vol C Tables 4.2.6.8 and 6.1.1.4'
H H 0.0000 0.0000 'International Tables Vol C Tables 4.2.6.8 and 6.1.1.4'
N N 0.0061 0.0033 'International Tables Vol C Tables 4.2.6.8 and 6.1.1.4'
O O 0.0106 0.0060 'International Tables Vol C Tables 4.2.6.8 and 6.1.1.4'
S S 0.1246 0.1234 'International Tables Vol C Tables 4.2.6.8 and 6.1.1.4'
Br Br -0.2901 2.4595 'International Tables Vol C Tables 4.2.6.8 and 6.1.1.4'
Hg Hg -2.3894 9.2266 'International Tables Vol C Tables 4.2.6.8 and 6.1.1.4'

loop_
_geom_angle_atom_site_label_1
_geom_angle_atom_site_label_2
_geom_angle_atom_site_label_3
_geom_angle
C31 Hg1 C10 165.1(3)
C31 Hg1 Br7 101.3(2)
C10 Hg1 Br7 91.5(2)
C31 Hg1 Br4 86.5(2)
C10 Hg1 Br4 102.7(3)
Br7 Hg1 Br4 83.37(3)
Br5 Hg2 Br6 111.24(4)
Br5 Hg2 Br8 113.10(3)
Br6 Hg2 Br8 108.50(3)
Br5 Hg2 Br1 104.47(3)
Br6 Hg2 Br1 111.41(3)
Br8 Hg2 Br1 108.07(4)
C48 Hg3 C69 166.9(3)
C48 Hg3 Br7 101.1(3)
C69 Hg3 Br7 90.1(2)
C48 Hg3 Br4 86.5(2)
C69 Hg3 Br4 101.9(3)
Br7 Hg3 Br4 81.89(3)
C10 N1 C8 110.1(8)
C10 N1 C7 125.8(7)
C8 N1 C7 124.0(8)
C10 N2 C9 109.5(8)
C10 N2 C11 127.5(8)
C9 N2 C11 122.9(8)
C31 N3 C29 109.4(7)
C31 N3 C28 127.2(7)
C29 N3 C28 123.1(7)
C31 N4 C30 111.0(7)
C31 N4 C32 125.8(7)
C30 N4 C32 123.1(7)
C48 N5 C46 110.7(9)
C48 N5 C45 125.7(7)
C46 N5 C45 123.6(9)
C47 N6 C48 111.6(8)
C47 N6 C49 122.9(8)
C48 N6 C49 125.5(8)
C69 N7 C68 110.7(8)
C69 N7 C70 124.0(7)
C68 N7 C70 125.1(9)
C69 N8 C67 108.7(8)
C69 N8 C66 126.4(7)
C67 N8 C66 123.9(8)
C23 O1 C27 118.7(6)
C13 O4 C12 117.9(7)
C51 O5 C50 119.4(7)
C61 O8 C65 116.5(7)
Hg1 Br4 Hg3 91.43(3)
Hg3 Br7 Hg1 94.45(3)
C2 C1 C6 120.1(11)
C2 C1 C7 119.0(10)
C6 C1 C7 120.9(10)
C1 C2 C3 120.3(12)
C1 C2 H2 119.8
C3 C2 H2 119.8
C4 C3 C2 119.0(14)
C4 C3 H3 120.5
C2 C3 H3 120.5
C3 C4 C5 121.5(13)
C3 C4 H4 119.2
C5 C4 H4 119.2
C6 C5 C4 119.3(12)
C6 C5 H5 120.4
C4 C5 H5 120.4
C5 C6 C1 119.7(11)
C5 C6 H6 120.1
C1 C6 H6 120.1
N1 C7 C1 111.0(9)
N1 C7 H7A 109.4
C1 C7 H7A 109.4
N1 C7 H7B 109.4
C1 C7 H7B 109.4
H7A C7 H7B 108.0
C9 C8 N1 106.8(8)
C9 C8 H8 126.6
N1 C8 H8 126.6
C8 C9 N2 107.8(8)
C8 C9 H9 126.1
N2 C9 H9 126.1
N1 C10 N2 105.9(8)
N1 C10 Hg1 128.5(6)
N2 C10 Hg1 125.6(7)
N2 C11 C12 112.0(7)
N2 C11 H11A 109.2
C12 C11 H11A 109.2
N2 C11 H11B 109.2
C12 C11 H11B 109.2
H11A C11 H11B 107.9
O4 C12 C11 105.9(7)
O4 C12 H12A 110.6
C11 C12 H12A 110.6
O4 C12 H12B 110.6
C11 C12 H12B 110.6
H12A C12 H12B 108.7
O4 C13 C14 123.2(8)
O4 C13 C26 117.3(8)
C14 C13 C26 119.5(9)
C15 C14 C13 120.2(9)
C15 C14 H14 119.9
C13 C14 H14 119.9
C16 C15 C14 122.7(9)
C16 C15 H15 118.7
C14 C15 H15 118.7
C15 C16 C17 117.6(9)
C15 C16 H16 121.2
C17 C16 H16 121.2
C26 C17 C16 121.5(9)
C26 C17 C18 121.3(9)
C16 C17 C18 117.3(9)
O3 C18 C17 122.4(9)
O3 C18 C19 119.5(9)
C17 C18 C19 118.0(9)
C20 C19 C24 119.9(8)
C20 C19 C18 118.8(9)
C24 C19 C18 121.2(8)
C21 C20 C19 120.3(10)
C21 C20 H20 119.8
C19 C20 H20 119.8
C20 C21 C22 119.5(9)
C20 C21 H21 120.2
C22 C21 H21 120.2
C23 C22 C21 122.1(9)
C23 C22 H22 118.9
C21 C22 H22 118.9
O1 C23 C22 123.6(8)
O1 C23 C24 117.3(7)
C22 C23 C24 119.2(9)
C19 C24 C23 118.7(8)
C19 C24 C25 118.5(8)
C23 C24 C25 122.7(8)
O2 C25 C26 121.9(8)
O2 C25 C24 119.4(8)
C26 C25 C24 118.6(8)
C17 C26 C13 118.4(8)
C17 C26 C25 121.0(8)
C13 C26 C25 120.6(9)
O1 C27 C28 106.0(6)
O1 C27 H27A 110.5
C28 C27 H27A 110.5
O1 C27 H27B 110.5
C28 C27 H27B 110.5
H27A C27 H27B 108.7
N3 C28 C27 111.1(7)
N3 C28 H28A 109.4
C27 C28 H28A 109.4
N3 C28 H28B 109.4
C27 C28 H28B 109.4
H28A C28 H28B 108.0
C30 C29 N3 107.2(7)
C30 C29 H29 126.4
N3 C29 H29 126.4
C29 C30 N4 106.2(7)
C29 C30 H30 126.9
N4 C30 H30 126.9
N4 C31 N3 106.1(7)
N4 C31 Hg1 128.9(6)
N3 C31 Hg1 125.0(6)
N4 C32 C33 113.1(8)
N4 C32 H32A 109.0
C33 C32 H32A 109.0
N4 C32 H32B 109.0
C33 C32 H32B 109.0
H32A C32 H32B 107.8
C34 C33 C38 117.9(10)
C34 C33 C32 123.9(9)
C38 C33 C32 118.1(9)
C35 C34 C33 123.2(11)
C35 C34 H34 118.4
C33 C34 H34 118.4
C34 C35 C36 116.9(12)
C34 C35 H35 121.6
C36 C35 H35 121.6
C37 C36 C35 122.2(13)
C37 C36 H36 118.9
C35 C36 H36 118.9
C38 C37 C36 119.1(14)
C38 C37 H37 120.5
C36 C37 H37 120.5
C37 C38 C33 120.5(12)
C37 C38 H38 119.7
C33 C38 H38 119.7
C40 C39 C44 114.7(10)
C40 C39 C45 123.0(9)
C44 C39 C45 122.3(10)
C39 C40 C41 122.0(11)
C39 C40 H40 119.0
C41 C40 H40 119.0
C40 C41 C42 120.6(12)
C40 C41 H41 119.7
C42 C41 H41 119.7
C43 C42 C41 116.4(11)
C43 C42 H42 121.8
C41 C42 H42 121.8
C42 C43 C44 122.7(11)
C42 C43 H43 118.6
C44 C43 H43 118.6
C43 C44 C39 123.6(11)
C43 C44 H44 118.2
C39 C44 H44 118.2
C39 C45 N5 114.6(8)
C39 C45 H45A 108.6
N5 C45 H45A 108.6
C39 C45 H45B 108.6
N5 C45 H45B 108.6
H45A C45 H45B 107.6
C47 C46 N5 106.8(9)
C47 C46 H46 126.6
N5 C46 H46 126.6
C46 C47 N6 106.7(9)
C46 C47 H47 126.7
N6 C47 H47 126.7
N5 C48 N6 104.2(7)
N5 C48 Hg3 129.2(7)
N6 C48 Hg3 126.4(7)
N6 C49 C50 109.4(8)
N6 C49 H49A 109.8
C50 C49 H49A 109.8
N6 C49 H49B 109.8
C50 C49 H49B 109.8
H49A C49 H49B 108.2
O5 C50 C49 105.2(7)
O5 C50 H50A 110.7
C49 C50 H50A 110.7
O5 C50 H50B 110.7
C49 C50 H50B 110.7
H50A C50 H50B 108.8
O5 C51 C52 121.5(9)
O5 C51 C64 118.9(9)
C52 C51 C64 119.6(9)
C53 C52 C51 120.3(9)
C53 C52 H52 119.8
C51 C52 H52 119.8
C54 C53 C52 120.4(10)
C54 C53 H53 119.8
C52 C53 H53 119.8
C53 C54 C55 119.7(11)
C53 C54 H54 120.1
C55 C54 H54 120.1
C54 C55 C64 122.1(9)
C54 C55 C56 118.1(10)
C64 C55 C56 119.8(9)
O7 C56 C57 120.5(10)
O7 C56 C55 120.0(10)
C57 C56 C55 119.5(9)
C62 C57 C58 121.6(9)
C62 C57 C56 119.6(9)
C58 C57 C56 118.7(9)
C59 C58 C57 119.7(10)
C59 C58 H58 120.1
C57 C58 H58 120.1
C58 C59 C60 120.4(9)
C58 C59 H59 119.8
C60 C59 H59 119.8
C59 C60 C61 122.0(9)
C59 C60 H60 119.0
C61 C60 H60 119.0
O8 C61 C60 123.8(9)
O8 C61 C62 116.8(8)
C60 C61 C62 119.3(9)
C57 C62 C61 116.8(8)
C57 C62 C63 121.2(9)
C61 C62 C63 121.9(9)
O6 C63 C64 122.9(8)
O6 C63 C62 119.2(9)
C64 C63 C62 117.8(9)
C55 C64 C51 117.8(9)
C55 C64 C63 121.8(8)
C51 C64 C63 120.3(9)
O8 C65 C66 103.6(7)
O8 C65 H65A 111.0
C66 C65 H65A 111.0
O8 C65 H65B 111.0
C66 C65 H65B 111.0
H65A C65 H65B 109.0
N8 C66 C65 111.2(8)
N8 C66 H66A 109.4
C65 C66 H66A 109.4
N8 C66 H66B 109.4
C65 C66 H66B 109.4
H66A C66 H66B 108.0
C68 C67 N8 107.1(9)
C68 C67 H67 126.4
N8 C67 H67 126.4
C67 C68 N7 106.8(9)
C67 C68 H68 126.6
N7 C68 H68 126.6
N7 C69 N8 106.6(7)
N7 C69 Hg3 127.4(7)
N8 C69 Hg3 126.0(6)
N7 C70 C71' 117.7(6)
N7 C70 C71 111.5(6)
C71' C70 C71 14.06(6)
N7 C70 H70A 109.3
C71' C70 H70A 95.3
C71 C70 H70A 109.3
N7 C70 H70B 109.3
C71' C70 H70B 115.9
C71 C70 H70B 109.3
H70A C70 H70B 108.0
C72 C71 C76 120.0
C72 C71 C70 121.3(4)
C76 C71 C70 118.7(4)
C71 C72 C73 120.0
C71 C72 H72 120.0
C73 C72 H72 120.0
C72 C73 C74 120.0
C72 C73 H73 120.0
C74 C73 H73 120.0
C75 C74 C73 120.0
C75 C74 H74 120.0
C73 C74 H74 120.0
C74 C75 C76 120.0
C74 C75 H75 120.0
C76 C75 H75 120.0
C75 C76 C71 120.0
C75 C76 H76 120.0
C71 C76 H76 120.0
C72' C71' C76' 120.0
C72' C71' C70 119.4(4)
C76' C71' C70 120.3(4)
C73' C72' C71' 120.0
C73' C72' H72' 120.0
C71' C72' H72' 120.0
C74' C73' C72' 120.0
C74' C73' H73' 120.0
C72' C73' H73' 120.0
C73' C74' C75' 120.0
C73' C74' H74' 120.0
C75' C74' H74' 120.0
C76' C75' C74' 120.0
C76' C75' H75' 120.0
C74' C75' H75' 120.0
C75' C76' C71' 120.0
C75' C76' H76' 120.0
C71' C76' H76' 120.0

loop_
_geom_bond_atom_site_label_1
_geom_bond_atom_site_label_2
_geom_bond_distance
Hg1 C31 2.088(8)
Hg1 C10 2.093(9)
Hg1 Br7 3.0315(9)
Hg1 Br4 3.0570(10)
Hg2 Br5 2.5897(10)
Hg2 Br6 2.6006(10)
Hg2 Br8 2.6133(10)
Hg2 Br1 2.6298(12)
Hg3 C48 2.074(8)
Hg3 C69 2.094(8)
Hg3 Br7 3.0246(10)
Hg3 Br4 3.1523(10)
N1 C10 1.345(11)
N1 C8 1.384(11)
N1 C7 1.452(12)
N2 C10 1.353(11)
N2 C9 1.378(11)
N2 C11 1.466(12)
N3 C31 1.342(10)
N3 C29 1.393(10)
N3 C28 1.469(10)
N4 C31 1.337(10)
N4 C30 1.378(10)
N4 C32 1.452(10)
N5 C48 1.318(11)
N5 C46 1.400(11)
N5 C45 1.485(12)
N6 C47 1.346(11)
N6 C48 1.374(11)
N6 C49 1.502(12)
N7 C69 1.337(11)
N7 C68 1.368(11)
N7 C70 1.445(8)
N8 C69 1.360(11)
N8 C67 1.387(11)
N8 C66 1.463(12)
O1 C23 1.360(10)
O1 C27 1.450(9)
O2 C25 1.235(10)
O3 C18 1.209(11)
O4 C13 1.362(11)
O4 C12 1.427(9)
O5 C51 1.351(11)
O5 C50 1.439(10)
O6 C63 1.228(11)
O7 C56 1.227(12)
O8 C61 1.347(10)
O8 C65 1.435(10)
C1 C2 1.361(15)
C1 C6 1.411(13)
C1 C7 1.482(13)
C2 C3 1.422(18)
C2 H2 0.9500
C3 C4 1.365(18)
C3 H3 0.9500
C4 C5 1.392(18)
C4 H4 0.9500
C5 C6 1.391(16)
C5 H5 0.9500
C6 H6 0.9500
C7 H7A 0.9900
C7 H7B 0.9900
C8 C9 1.334(14)
C8 H8 0.9500
C9 H9 0.9500
C11 C12 1.517(13)
C11 H11A 0.9900
C11 H11B 0.9900
C12 H12A 0.9900
C12 H12B 0.9900
C13 C14 1.376(12)
C13 C26 1.423(12)
C14 C15 1.363(13)
C14 H14 0.9500
C15 C16 1.356(13)
C15 H15 0.9500
C16 C17 1.419(13)
C16 H16 0.9500
C17 C26 1.370(13)
C17 C18 1.476(13)
C18 C19 1.493(13)
C19 C20 1.401(12)
C19 C24 1.415(12)
C20 C21 1.377(13)
C20 H20 0.9500
C21 C22 1.391(13)
C21 H21 0.9500
C22 C23 1.369(11)
C22 H22 0.9500
C23 C24 1.421(11)
C24 C25 1.496(12)
C25 C26 1.490(12)
C27 C28 1.502(12)
C27 H27A 0.9900
C27 H27B 0.9900
C28 H28A 0.9900
C28 H28B 0.9900
C29 C30 1.344(12)
C29 H29 0.9500
C30 H30 0.9500
C32 C33 1.496(13)
C32 H32A 0.9900
C32 H32B 0.9900
C33 C34 1.386(13)
C33 C38 1.419(14)
C34 C35 1.369(14)
C34 H34 0.9500
C35 C36 1.403(18)
C35 H35 0.9500
C36 C37 1.39(2)
C36 H36 0.9500
C37 C38 1.370(18)
C37 H37 0.9500
C38 H38 0.9500
C39 C40 1.355(14)
C39 C44 1.386(13)
C39 C45 1.444(13)
C40 C41 1.388(14)
C40 H40 0.9500
C41 C42 1.411(16)
C41 H41 0.9500
C42 C43 1.312(16)
C42 H42 0.9500
C43 C44 1.350(15)
C43 H43 0.9500
C44 H44 0.9500
C45 H45A 0.9900
C45 H45B 0.9900
C46 C47 1.334(14)
C46 H46 0.9500
C47 H47 0.9500
C49 C50 1.540(13)
C49 H49A 0.9900
C49 H49B 0.9900
C50 H50A 0.9900
C50 H50B 0.9900
C51 C52 1.387(13)
C51 C64 1.390(12)
C52 C53 1.368(14)
C52 H52 0.9500
C53 C54 1.352(13)
C53 H53 0.9500
C54 C55 1.362(13)
C54 H54 0.9500
C55 C64 1.378(13)
C55 C56 1.503(13)
C56 C57 1.491(14)
C57 C62 1.392(13)
C57 C58 1.412(13)
C58 C59 1.346(13)
C58 H58 0.9500
C59 C60 1.361(13)
C59 H59 0.9500
C60 C61 1.388(12)
C60 H60 0.9500
C61 C62 1.426(12)
C62 C63 1.505(12)
C63 C64 1.486(13)
C65 C66 1.547(13)
C65 H65A 0.9900
C65 H65B 0.9900
C66 H66A 0.9900
C66 H66B 0.9900
C67 C68 1.358(14)
C67 H67 0.9500
C68 H68 0.9500
C70 C71' 1.451(6)
C70 C71 1.501(7)
C70 H70A 0.9900
C70 H70B 0.9900
C71 C72 1.3900
C71 C76 1.3900
C72 C73 1.3900
C72 H72 0.9500
C73 C74 1.3900
C73 H73 0.9500
C74 C75 1.3900
C74 H74 0.9500
C75 C76 1.3900
C75 H75 0.9500
C76 H76 0.9500
C71' C72' 1.3900
C71' C76' 1.3901
C72' C73' 1.3900
C72' H72' 0.9500
C73' C74' 1.3900
C73' H73' 0.9500
C74' C75' 1.3900
C74' H74' 0.9500
C75' C76' 1.3900
C75' H75' 0.9500
C76' H76' 0.9500

loop_
_geom_torsion_atom_site_label_1
_geom_torsion_atom_site_label_2
_geom_torsion_atom_site_label_3
_geom_torsion_atom_site_label_4
_geom_torsion
C31 Hg1 Br4 Hg3 -123.7(2)
C10 Hg1 Br4 Hg3 68.1(2)
Br7 Hg1 Br4 Hg3 -21.90(2)
C48 Hg3 Br4 Hg1 -79.7(3)
C69 Hg3 Br4 Hg1 110.4(3)
Br7 Hg3 Br4 Hg1 22.03(2)
C48 Hg3 Br7 Hg1 62.5(2)
C69 Hg3 Br7 Hg1 -124.3(3)
Br4 Hg3 Br7 Hg1 -22.29(2)
C31 Hg1 Br7 Hg3 108.0(2)
C10 Hg1 Br7 Hg3 -79.7(3)
Br4 Hg1 Br7 Hg3 22.94(2)
C6 C1 C2 C3 -1.6(18)
C7 C1 C2 C3 177.1(11)
C1 C2 C3 C4 2(2)
C2 C3 C4 C5 -1(2)
C3 C4 C5 C6 0(2)
C4 C5 C6 C1 -0.3(19)
C2 C1 C6 C5 1.0(17)
C7 C1 C6 C5 -177.7(10)
C10 N1 C7 C1 110.9(10)
C8 N1 C7 C1 -66.5(12)
C2 C1 C7 N1 -73.9(12)
C6 C1 C7 N1 104.8(11)
C10 N1 C8 C9 0.4(12)
C7 N1 C8 C9 178.1(10)
N1 C8 C9 N2 0.9(12)
C10 N2 C9 C8 -1.9(12)
C11 N2 C9 C8 -178.5(9)
C8 N1 C10 N2 -1.5(10)
C7 N1 C10 N2 -179.2(9)
C8 N1 C10 Hg1 177.1(7)
C7 N1 C10 Hg1 -0.6(14)
C9 N2 C10 N1 2.1(10)
C11 N2 C10 N1 178.5(8)
C9 N2 C10 Hg1 -176.6(7)
C11 N2 C10 Hg1 -0.2(13)
C31 Hg1 C10 N1 -85.3(16)
Br7 Hg1 C10 N1 125.5(8)
Br4 Hg1 C10 N1 41.9(8)
C31 Hg1 C10 N2 93.1(15)
Br7 Hg1 C10 N2 -56.1(7)
Br4 Hg1 C10 N2 -139.6(7)
C10 N2 C11 C12 -107.4(10)
C9 N2 C11 C12 68.6(11)
C13 O4 C12 C11 -178.4(7)
N2 C11 C12 O4 58.8(9)
C12 O4 C13 C14 -3.9(13)
C12 O4 C13 C26 176.9(8)
O4 C13 C14 C15 -175.0(8)
C26 C13 C14 C15 4.1(14)
C13 C14 C15 C16 -0.5(15)
C14 C15 C16 C17 -3.0(15)
C15 C16 C17 C26 2.8(15)
C15 C16 C17 C18 -177.1(9)
C26 C17 C18 O3 -174.3(10)
C16 C17 C18 O3 5.6(15)
C26 C17 C18 C19 7.2(14)
C16 C17 C18 C19 -173.0(9)
O3 C18 C19 C20 -2.8(16)
C17 C18 C19 C20 175.7(9)
O3 C18 C19 C24 174.9(10)
C17 C18 C19 C24 -6.5(14)
C24 C19 C20 C21 -0.3(16)
C18 C19 C20 C21 177.5(10)
C19 C20 C21 C22 2.6(17)
C20 C21 C22 C23 -1.2(16)
C27 O1 C23 C22 -5.3(12)
C27 O1 C23 C24 174.4(7)
C21 C22 C23 O1 177.0(9)
C21 C22 C23 C24 -2.7(14)
C20 C19 C24 C23 -3.5(14)
C18 C19 C24 C23 178.8(8)
C20 C19 C24 C25 175.1(9)
C18 C19 C24 C25 -2.6(13)
O1 C23 C24 C19 -174.7(8)
C22 C23 C24 C19 4.9(13)
O1 C23 C24 C25 6.7(12)
C22 C23 C24 C25 -173.6(8)
C19 C24 C25 O2 -165.2(8)
C23 C24 C25 O2 13.4(13)
C19 C24 C25 C26 11.2(12)
C23 C24 C25 C26 -170.3(8)
C16 C17 C26 C13 0.8(14)
C18 C17 C26 C13 -179.4(8)
C16 C17 C26 C25 -178.4(8)
C18 C17 C26 C25 1.5(14)
O4 C13 C26 C17 174.9(8)
C14 C13 C26 C17 -4.2(13)
O4 C13 C26 C25 -5.9(12)
C14 C13 C26 C25 174.9(8)
O2 C25 C26 C17 165.4(9)
C24 C25 C26 C17 -10.8(13)
O2 C25 C26 C13 -13.7(14)
C24 C25 C26 C13 170.1(8)
C23 O1 C27 C28 -167.4(7)
C31 N3 C28 C27 -105.2(9)
C29 N3 C28 C27 68.6(9)
O1 C27 C28 N3 65.1(8)
C31 N3 C29 C30 0.4(10)
C28 N3 C29 C30 -174.4(8)
N3 C29 C30 N4 0.1(9)
C31 N4 C30 C29 -0.7(10)
C32 N4 C30 C29 176.3(8)
C30 N4 C31 N3 0.9(9)
C32 N4 C31 N3 -175.9(7)
C30 N4 C31 Hg1 -178.0(6)
C32 N4 C31 Hg1 5.1(12)
C29 N3 C31 N4 -0.8(9)
C28 N3 C31 N4 173.7(7)
C29 N3 C31 Hg1 178.2(6)
C28 N3 C31 Hg1 -7.3(12)
C10 Hg1 C31 N4 -111.8(14)
Br7 Hg1 C31 N4 36.7(8)
Br4 Hg1 C31 N4 119.2(7)
C10 Hg1 C31 N3 69.4(17)
Br7 Hg1 C31 N3 -142.0(7)
Br4 Hg1 C31 N3 -59.5(7)
C31 N4 C32 C33 74.0(11)
C30 N4 C32 C33 -102.5(9)
N4 C32 C33 C34 14.4(13)
N4 C32 C33 C38 -167.5(10)
C38 C33 C34 C35 -4.2(17)
C32 C33 C34 C35 173.9(10)
C33 C34 C35 C36 4.7(17)
C34 C35 C36 C37 -3(2)
C35 C36 C37 C38 1(3)
C36 C37 C38 C33 0(3)
C34 C33 C38 C37 2(2)
C32 C33 C38 C37 -176.4(15)
C44 C39 C40 C41 0.3(17)
C45 C39 C40 C41 178.1(11)
C39 C40 C41 C42 0(2)
C40 C41 C42 C43 -0.2(19)
C41 C42 C43 C44 0.4(19)
C42 C43 C44 C39 -0.3(18)
C40 C39 C44 C43 -0.1(16)
C45 C39 C44 C43 -177.8(10)
C40 C39 C45 N5 30.1(13)
C44 C39 C45 N5 -152.3(9)
C48 N5 C45 C39 74.0(11)
C46 N5 C45 C39 -106.1(10)
C48 N5 C46 C47 0.0(12)
C45 N5 C46 C47 -179.9(9)
N5 C46 C47 N6 -0.8(12)
C48 N6 C47 C46 1.2(12)
C49 N6 C47 C46 -177.0(9)
C46 N5 C48 N6 0.7(10)
C45 N5 C48 N6 -179.4(8)
C46 N5 C48 Hg3 176.8(7)
C45 N5 C48 Hg3 -3.2(13)
C47 N6 C48 N5 -1.2(10)
C49 N6 C48 N5 177.0(8)
C47 N6 C48 Hg3 -177.5(7)
C49 N6 C48 Hg3 0.8(13)
C69 Hg3 C48 N5 -105.6(17)
Br7 Hg3 C48 N5 43.1(8)
Br4 Hg3 C48 N5 124.1(8)
C69 Hg3 C48 N6 69.8(18)
Br7 Hg3 C48 N6 -141.6(7)
Br4 Hg3 C48 N6 -60.6(7)
C47 N6 C49 C50 69.5(11)
C48 N6 C49 C50 -108.5(9)
C51 O5 C50 C49 178.7(8)
N6 C49 C50 O5 60.7(9)
C50 O5 C51 C52 2.6(13)
C50 O5 C51 C64 -176.4(8)
O5 C51 C52 C53 -177.8(9)
C64 C51 C52 C53 1.1(14)
C51 C52 C53 C54 0.3(16)
C52 C53 C54 C55 -1.3(17)
C53 C54 C55 C64 0.9(17)
C53 C54 C55 C56 -179.4(10)
C54 C55 C56 O7 -0.5(16)
C64 C55 C56 O7 179.3(10)
C54 C55 C56 C57 179.4(10)
C64 C55 C56 C57 -0.9(14)
O7 C56 C57 C62 -178.2(10)
C55 C56 C57 C62 2.0(14)
O7 C56 C57 C58 1.4(16)
C55 C56 C57 C58 -178.4(9)
C62 C57 C58 C59 -0.3(15)
C56 C57 C58 C59 -180.0(10)
C57 C58 C59 C60 0.9(16)
C58 C59 C60 C61 0.7(15)
C65 O8 C61 C60 -3.4(13)
C65 O8 C61 C62 174.5(8)
C59 C60 C61 O8 175.1(9)
C59 C60 C61 C62 -2.7(14)
C58 C57 C62 C61 -1.7(14)
C56 C57 C62 C61 178.0(9)
C58 C57 C62 C63 175.7(9)
C56 C57 C62 C63 -4.7(14)
O8 C61 C62 C57 -174.9(8)
C60 C61 C62 C57 3.1(13)
O8 C61 C62 C63 7.8(13)
C60 C61 C62 C63 -174.2(8)
C57 C62 C63 O6 -169.5(10)
C61 C62 C63 O6 7.7(14)
C57 C62 C63 C64 6.2(13)
C61 C62 C63 C64 -176.6(8)
C54 C55 C64 C51 0.5(14)
C56 C55 C64 C51 -179.2(9)
C54 C55 C64 C63 -177.6(10)
C56 C55 C64 C63 2.6(14)
O5 C51 C64 C55 177.5(8)
C52 C51 C64 C55 -1.5(13)
O5 C51 C64 C63 -4.3(13)
C52 C51 C64 C63 176.7(8)
O6 C63 C64 C55 170.4(10)
C62 C63 C64 C55 -5.2(13)
O6 C63 C64 C51 -7.7(15)
C62 C63 C64 C51 176.7(8)
C61 O8 C65 C66 -170.4(7)
C69 N8 C66 C65 -102.6(9)
C67 N8 C66 C65 65.2(11)
O8 C65 C66 N8 60.3(9)
C69 N8 C67 C68 -1.4(11)
C66 N8 C67 C68 -171.0(8)
N8 C67 C68 N7 1.0(11)
C69 N7 C68 C67 -0.2(11)
C70 N7 C68 C67 174.0(8)
C68 N7 C69 N8 -0.6(10)
C70 N7 C69 N8 -175.0(8)
C68 N7 C69 Hg3 178.8(7)
C70 N7 C69 Hg3 4.5(12)
C67 N8 C69 N7 1.2(10)
C66 N8 C69 N7 170.5(8)
C67 N8 C69 Hg3 -178.2(6)
C66 N8 C69 Hg3 -8.9(12)
C48 Hg3 C69 N7 -84.5(18)
Br7 Hg3 C69 N7 126.2(8)
Br4 Hg3 C69 N7 44.5(8)
C48 Hg3 C69 N8 94.9(17)
Br7 Hg3 C69 N8 -54.5(7)
Br4 Hg3 C69 N8 -136.2(7)
C69 N7 C70 C71' 91.4(9)
C68 N7 C70 C71' -82.2(10)
C69 N7 C70 C71 105.3(9)
C68 N7 C70 C71 -68.3(10)
N7 C70 C71 C72 -77.5(8)
C71' C70 C71 C72 41.4(3)
N7 C70 C71 C76 101.0(8)
C71' C70 C71 C76 -140.15(16)
C76 C71 C72 C73 0.0
C70 C71 C72 C73 178.5(5)
C71 C72 C73 C74 0.0
C72 C73 C74 C75 0.0
C73 C74 C75 C76 0.0
C74 C75 C76 C71 0.0
C72 C71 C76 C75 0.0
C70 C71 C76 C75 -178.5(4)
N7 C70 C71' C72' 0.1(9)
C71 C70 C71' C72' -66.9(2)
N7 C70 C71' C76' -173.4(8)
C71 C70 C71' C76' 119.6(2)
C76' C71' C72' C73' 0.0
C70 C71' C72' C73' -173.4(5)
C71' C72' C73' C74' 0.0
C72' C73' C74' C75' 0.0
C73' C74' C75' C76' 0.0
C74' C75' C76' C71' 0.0
C72' C71' C76' C75' 0.0
C70 C71' C76' C75' 173.4(5)

loop_
_platon_squeeze_void_nr
_platon_squeeze_void_average_x
_platon_squeeze_void_average_y
_platon_squeeze_void_average_z
_platon_squeeze_void_volume
_platon_squeeze_void_count_electrons
1 0.305 -0.295 0.136 544.9 124.3
2 0.695 0.205 0.364 544.9 137.8
3 0.305 -0.205 0.636 544.8 114.8
4 0.695 0.295 0.864 544.7 130.2
